data_1573774
loop_
_publ_author_name
'Wang, Zhen'
'Yu, Jiahui'
'Zhang, Jie'
'Zhang, Dengsong'
'Qiu, Zaozao'
'Xie, Zuowei'

_publ_section_title
;
 Palladium-Catalyzed Intramolecular Aerobic Oxidative Cross-Coupling of
 BH/CH between o-Carborane and Arenes
;
_journal_name_full 'Chemical Science'
_journal_paper_doi 10.1039/D4SC08496A
_journal_year 2025
_chemical_absolute_configuration rmad
_chemical_formula_moiety 'C26 H28 B10 O'
_chemical_formula_sum 'C26 H28 B10 O'
_chemical_formula_weight 464.58
_space_group_crystal_system orthorhombic
_space_group_IT_number 19
_space_group_name_Hall 'P 2ac 2ab'
_space_group_name_H-M_alt 'P 21 21 21'
_atom_sites_solution_hydrogens geom
_atom_sites_solution_primary dual
_audit_creation_date 2024-03-07
_audit_creation_method
;
Olex2 1.5
(compiled 2023.08.24 svn.re1ec1418 for OlexSys, GUI svn.r6817)
;
_audit_update_record
;
2024-11-29 deposited with the CCDC.	2025-01-23 downloaded from the CCDC.
;
_cell_angle_alpha 90
_cell_angle_beta 90
_cell_angle_gamma 90
_cell_formula_units_Z 4
_cell_length_a 10.13240(10)
_cell_length_b 15.5650(2)
_cell_length_c 16.1480(2)
_cell_measurement_reflns_used 9993
_cell_measurement_temperature 170.00
_cell_measurement_theta_max 54.895
_cell_measurement_theta_min 3.432
_cell_volume 2546.71(5)
_computing_cell_refinement 'SAINT V8.40B (?, 2016)'
_computing_data_reduction 'SAINT V8.40B (?, 2016)'
_computing_molecular_graphics 'Olex2 1.5 (Dolomanov et al., 2009)'
_computing_publication_material 'Olex2 1.5 (Dolomanov et al., 2009)'
_computing_structure_refinement 'SHELXL 2018/3 (Sheldrick, 2015)'
_computing_structure_solution 'SHELXT  (Sheldrick, 2015)'
_diffrn_ambient_temperature 170.00
_diffrn_measured_fraction_theta_full 0.999
_diffrn_measured_fraction_theta_max 0.997
_diffrn_measurement_device_type 'Bruker D8 Venture'
_diffrn_measurement_method '\f and \w scans'
_diffrn_radiation_type GaK\a
_diffrn_radiation_wavelength 1.34139
_diffrn_reflns_av_R_equivalents 0.0492
_diffrn_reflns_av_unetI/netI 0.0301
_diffrn_reflns_Laue_measured_fraction_full 0.999
_diffrn_reflns_Laue_measured_fraction_max 0.997
_diffrn_reflns_limit_h_max 8
_diffrn_reflns_limit_h_min -12
_diffrn_reflns_limit_k_max 18
_diffrn_reflns_limit_k_min -15
_diffrn_reflns_limit_l_max 19
_diffrn_reflns_limit_l_min -19
_diffrn_reflns_number 25830
_diffrn_reflns_point_group_measured_fraction_full 0.999
_diffrn_reflns_point_group_measured_fraction_max 0.996
_diffrn_reflns_theta_full 53.594
_diffrn_reflns_theta_max 54.938
_diffrn_reflns_theta_min 3.431
_diffrn_source_current 2.86
_diffrn_source_power 0.1995708
_diffrn_source_voltage 69.78
_diffrn_standards_number 0
_exptl_absorpt_coefficient_mu 0.308
_exptl_absorpt_correction_T_max 0.7508
_exptl_absorpt_correction_T_min 0.6825
_exptl_absorpt_correction_type multi-scan
_exptl_absorpt_process_details
;
SADABS-2016/2 (Bruker,2016/2) was used for absorption correction.
wR2(int) was 0.1089 before and 0.0565 after correction.
The Ratio of minimum to maximum transmission is 0.9090.
The \l/2 correction factor is Not present.
;
_exptl_crystal_colour colourless
_exptl_crystal_colour_primary colourless
_exptl_crystal_density_diffrn 1.212
_exptl_crystal_description block
_exptl_crystal_F_000 968
_exptl_crystal_size_max 0.17
_exptl_crystal_size_mid 0.17
_exptl_crystal_size_min 0.05
_refine_diff_density_max 0.164
_refine_diff_density_min -0.166
_refine_diff_density_rms 0.033
_refine_ls_abs_structure_details
;
 Flack x determined using 1929 quotients [(I+)-(I-)]/[(I+)+(I-)]
 (Parsons, Flack and Wagner, Acta Cryst. B69 (2013) 249-259).
;
_refine_ls_abs_structure_Flack 0.24(11)
_refine_ls_extinction_method none
_refine_ls_goodness_of_fit_ref 1.057
_refine_ls_hydrogen_treatment constr
_refine_ls_matrix_type full
_refine_ls_number_parameters 335
_refine_ls_number_reflns 4832
_refine_ls_number_restraints 0
_refine_ls_restrained_S_all 1.057
_refine_ls_R_factor_all 0.0334
_refine_ls_R_factor_gt 0.0312
_refine_ls_shift/su_max 0.001
_refine_ls_shift/su_mean 0.000
_refine_ls_structure_factor_coef Fsqd
_refine_ls_weighting_details 'w=1/[\s^2^(Fo^2^)+(0.0449P)^2^+0.2563P] where P=(Fo^2^+2Fc^2^)/3'
_refine_ls_weighting_scheme calc
_refine_ls_wR_factor_gt 0.0786
_refine_ls_wR_factor_ref 0.0801
_reflns_Friedel_coverage 0.763
_reflns_Friedel_fraction_full 0.998
_reflns_Friedel_fraction_max 0.994
_reflns_number_gt 4596
_reflns_number_total 4832
_reflns_threshold_expression 'I > 2\s(I)'
_cod_data_source_file d4sc08496a2.cif
_cod_data_source_block 16
_cod_database_code 1573774
_shelx_shelxl_version_number 2018/3
_shelx_space_group_comment
;
The symmetry employed for this shelxl refinement is uniquely defined
by the following loop, which should always be used as a source of
symmetry information in preference to the above space-group names.
They are only intended as comments.
;
_shelx_estimated_absorpt_t_max 0.985
_shelx_estimated_absorpt_t_min 0.949
_olex2_refinement_description
;
1. Fixed Uiso
 At 1.2 times of:
  All B(H) groups, All C(H) groups, All C(H,H) groups
 At 1.5 times of:
  All C(H,H,H) groups
2.a Secondary CH2 refined with riding coordinates:
 C20(H20A,H20B)
2.b Aromatic/amide H refined with riding coordinates:
 C4(H4), C5(H5), C6(H6), C7(H7), C12(H12), C13(H13), C14(H14), C16(H16),
 C17(H17), C22(H22), C23(H23), C24(H24), C25(H25), C26(H26)
2.c Idealised Me refined as rotating group:
 C19(H19A,H19B,H19C)
2.d Boron cage BH refined with riding coordinates:
 B3(H3), B4(H4A), B6(H6A), B7(H7A), B8(H8), B9(H9), B10(H10), B11(H11),
 B12(H12A)
;
_olex2_submission_special_instructions 'No special instructions were received'

loop_
_space_group_symop_operation_xyz
'x, y, z'
'-x+1/2, -y, z+1/2'
'-x, y+1/2, -z+1/2'
'x+1/2, -y+1/2, -z'

loop_
_atom_site_label
_atom_site_type_symbol
_atom_site_fract_x
_atom_site_fract_y
_atom_site_fract_z
_atom_site_U_iso_or_equiv
_atom_site_adp_type
_atom_site_occupancy
_atom_site_site_symmetry_order
_atom_site_calc_flag
_atom_site_refinement_flags_posn
_atom_site_refinement_flags_adp
_atom_site_refinement_flags_occupancy
_atom_site_disorder_assembly
_atom_site_disorder_group
O1 O 0.57080(16) 0.30477(10) 0.52412(8) 0.0406(4) Uani 1 1 d . . . . .
C1 C 0.42945(16) 0.26780(10) 0.80102(9) 0.0190(3) Uani 1 1 d . . . . .
C2 C 0.38634(17) 0.16074(11) 0.79742(10) 0.0216(3) Uani 1 1 d . . . . .
C3 C 0.55773(17) 0.29712(10) 0.76476(10) 0.0209(3) Uani 1 1 d . . . . .
C4 C 0.67307(18) 0.28317(12) 0.81034(11) 0.0275(4) Uani 1 1 d . . . . .
H4 H 0.667138 0.253536 0.861635 0.033 Uiso 1 1 calc R U . . .
C5 C 0.79511(19) 0.31084(13) 0.78361(13) 0.0341(4) Uani 1 1 d . . . . .
H5 H 0.871941 0.299549 0.815524 0.041 Uiso 1 1 calc R U . . .
C6 C 0.80406(19) 0.35521(13) 0.70974(13) 0.0358(4) Uani 1 1 d . . . . .
H6 H 0.887300 0.374773 0.690306 0.043 Uiso 1 1 calc R U . . .
C7 C 0.69080(19) 0.37098(12) 0.66423(11) 0.0293(4) Uani 1 1 d . . . . .
H7 H 0.698346 0.402559 0.614108 0.035 Uiso 1 1 calc R U . . .
C8 C 0.56480(17) 0.34231(11) 0.68886(10) 0.0223(3) Uani 1 1 d . . . . .
C9 C 0.45519(18) 0.37094(11) 0.63232(10) 0.0240(4) Uani 1 1 d . . . . .
C10 C 0.34618(17) 0.42247(11) 0.65936(11) 0.0239(4) Uani 1 1 d . . . . .
C11 C 0.29001(17) 0.41699(11) 0.74089(10) 0.0237(4) Uani 1 1 d . . . . .
C12 C 0.19936(19) 0.47875(12) 0.76416(12) 0.0324(4) Uani 1 1 d . . . . .
H12 H 0.164794 0.477194 0.818829 0.039 Uiso 1 1 calc R U . . .
C13 C 0.1560(2) 0.54419(14) 0.70986(15) 0.0410(5) Uani 1 1 d . . . . .
H13 H 0.100601 0.589052 0.729438 0.049 Uiso 1 1 calc R U . . .
C14 C 0.1946(2) 0.54204(13) 0.62928(14) 0.0403(5) Uani 1 1 d . . . . .
H14 H 0.159169 0.582495 0.591241 0.048 Uiso 1 1 calc R U . . .
C15 C 0.2870(2) 0.48021(12) 0.60133(12) 0.0321(4) Uani 1 1 d . . . . .
C16 C 0.3205(2) 0.47361(15) 0.51650(13) 0.0423(5) Uani 1 1 d . . . . .
H16 H 0.281402 0.511881 0.477808 0.051 Uiso 1 1 calc R U . . .
C17 C 0.4075(2) 0.41366(15) 0.48943(12) 0.0418(5) Uani 1 1 d . . . . .
H17 H 0.421588 0.405844 0.431753 0.050 Uiso 1 1 calc R U . . .
C18 C 0.4771(2) 0.36284(13) 0.54731(11) 0.0319(4) Uani 1 1 d . . . . .
C19 C 0.6189(3) 0.30445(19) 0.44150(15) 0.0657(8) Uani 1 1 d . . . . .
H19A H 0.548049 0.286848 0.403812 0.098 Uiso 1 1 calc R U . . .
H19B H 0.692669 0.264019 0.437020 0.098 Uiso 1 1 calc R U . . .
H19C H 0.649050 0.362252 0.426673 0.098 Uiso 1 1 calc R U . . .
C20 C 0.48472(19) 0.09743(11) 0.75938(11) 0.0268(4) Uani 1 1 d . . . . .
H20A H 0.574264 0.122455 0.763831 0.032 Uiso 1 1 calc R U . . .
H20B H 0.483744 0.044114 0.792806 0.032 Uiso 1 1 calc R U . . .
C21 C 0.46040(18) 0.07360(11) 0.66960(11) 0.0253(4) Uani 1 1 d . . . . .
C22 C 0.5267(2) 0.11567(13) 0.60632(12) 0.0330(4) Uani 1 1 d . . . . .
H22 H 0.587977 0.159935 0.619050 0.040 Uiso 1 1 calc R U . . .
C23 C 0.5034(2) 0.09302(14) 0.52391(13) 0.0386(5) Uani 1 1 d . . . . .
H23 H 0.548575 0.122359 0.480810 0.046 Uiso 1 1 calc R U . . .
C24 C 0.4156(2) 0.02860(13) 0.50457(12) 0.0358(5) Uani 1 1 d . . . . .
H24 H 0.400495 0.013327 0.448402 0.043 Uiso 1 1 calc R U . . .
C25 C 0.3494(2) -0.01385(13) 0.56751(12) 0.0351(5) Uani 1 1 d . . . . .
H25 H 0.288675 -0.058393 0.554577 0.042 Uiso 1 1 calc R U . . .
C26 C 0.3718(2) 0.00878(12) 0.64961(12) 0.0301(4) Uani 1 1 d . . . . .
H26 H 0.326034 -0.020448 0.692522 0.036 Uiso 1 1 calc R U . . .
B3 B 0.4320(2) 0.20523(13) 0.89102(11) 0.0254(4) Uani 1 1 d . . . . .
H3 H 0.524677 0.187069 0.924514 0.031 Uiso 1 1 calc R U . . .
B4 B 0.3701(2) 0.31271(13) 0.89074(11) 0.0240(4) Uani 1 1 d . . . . .
H4A H 0.420788 0.365649 0.925334 0.029 Uiso 1 1 calc R U . . .
B5 B 0.29338(19) 0.33100(12) 0.79260(11) 0.0214(4) Uani 1 1 d . . . . .
B6 B 0.30787(19) 0.23271(12) 0.73498(11) 0.0199(4) Uani 1 1 d . . . . .
H6A H 0.318966 0.232579 0.665973 0.024 Uiso 1 1 calc R U . . .
B7 B 0.2195(2) 0.15037(13) 0.78684(13) 0.0263(4) Uani 1 1 d . . . . .
H7A H 0.170332 0.096511 0.752713 0.032 Uiso 1 1 calc R U . . .
B8 B 0.2970(2) 0.13404(14) 0.88369(12) 0.0290(4) Uani 1 1 d . . . . .
H8 H 0.299436 0.069123 0.913575 0.035 Uiso 1 1 calc R U . . .
B9 B 0.2831(2) 0.22986(14) 0.94280(12) 0.0305(5) Uani 1 1 d . . . . .
H9 H 0.275834 0.228756 1.011994 0.037 Uiso 1 1 calc R U . . .
B10 B 0.1950(2) 0.30620(14) 0.88178(12) 0.0274(4) Uani 1 1 d . . . . .
H10 H 0.128207 0.355270 0.910393 0.033 Uiso 1 1 calc R U . . .
B11 B 0.15761(19) 0.25707(13) 0.78450(13) 0.0253(4) Uani 1 1 d . . . . .
H11 H 0.066865 0.273977 0.748400 0.030 Uiso 1 1 calc R U . . .
B12 B 0.1500(2) 0.19585(15) 0.87808(13) 0.0305(5) Uani 1 1 d . . . . .
H12A H 0.054220 0.172545 0.904432 0.037 Uiso 1 1 calc R U . . .

loop_
_atom_site_aniso_label
_atom_site_aniso_U_11
_atom_site_aniso_U_22
_atom_site_aniso_U_33
_atom_site_aniso_U_23
_atom_site_aniso_U_13
_atom_site_aniso_U_12
O1 0.0531(9) 0.0449(8) 0.0238(6) -0.0012(6) 0.0172(6) 0.0035(7)
C1 0.0203(8) 0.0214(8) 0.0152(7) -0.0012(6) -0.0003(6) 0.0001(7)
C2 0.0225(8) 0.0220(8) 0.0201(8) 0.0001(6) -0.0012(7) -0.0009(7)
C3 0.0190(8) 0.0218(8) 0.0218(8) -0.0026(6) 0.0021(6) 0.0004(7)
C4 0.0235(9) 0.0319(9) 0.0269(9) 0.0005(7) -0.0019(7) 0.0015(8)
C5 0.0179(8) 0.0434(11) 0.0411(11) 0.0020(9) -0.0020(8) 0.0042(9)
C6 0.0196(9) 0.0401(11) 0.0477(11) 0.0020(9) 0.0097(9) 0.0002(9)
C7 0.0257(9) 0.0314(9) 0.0309(9) 0.0027(7) 0.0089(8) 0.0010(8)
C8 0.0222(8) 0.0230(8) 0.0215(8) -0.0025(7) 0.0034(7) 0.0027(7)
C9 0.0265(9) 0.0242(8) 0.0212(8) 0.0034(7) 0.0008(7) -0.0024(7)
C10 0.0230(9) 0.0221(8) 0.0265(9) 0.0008(7) -0.0049(7) -0.0024(7)
C11 0.0198(8) 0.0238(8) 0.0275(9) -0.0032(7) -0.0040(7) 0.0001(7)
C12 0.0271(9) 0.0304(9) 0.0397(10) -0.0064(8) -0.0013(8) 0.0048(8)
C13 0.0321(10) 0.0299(10) 0.0611(14) -0.0028(10) -0.0059(10) 0.0102(8)
C14 0.0347(11) 0.0317(10) 0.0545(13) 0.0107(9) -0.0144(10) 0.0051(9)
C15 0.0313(10) 0.0285(9) 0.0365(10) 0.0082(8) -0.0096(8) -0.0039(8)
C16 0.0478(13) 0.0454(12) 0.0335(10) 0.0182(9) -0.0113(9) -0.0050(11)
C17 0.0544(13) 0.0495(13) 0.0213(9) 0.0110(9) -0.0022(9) -0.0068(11)
C18 0.0383(11) 0.0340(10) 0.0233(9) 0.0034(7) 0.0055(8) -0.0051(9)
C19 0.102(2) 0.0639(16) 0.0311(11) -0.0005(11) 0.0369(13) -0.0014(17)
C20 0.0295(9) 0.0240(9) 0.0269(9) -0.0033(7) -0.0032(7) 0.0060(8)
C21 0.0260(9) 0.0228(8) 0.0271(9) -0.0028(7) -0.0020(7) 0.0077(7)
C22 0.0343(10) 0.0303(10) 0.0344(10) -0.0068(8) 0.0068(8) 0.0013(8)
C23 0.0479(12) 0.0377(11) 0.0303(10) -0.0025(8) 0.0109(9) 0.0056(10)
C24 0.0452(12) 0.0361(11) 0.0260(9) -0.0063(8) -0.0033(8) 0.0104(9)
C25 0.0430(11) 0.0290(9) 0.0333(10) -0.0057(8) -0.0089(8) 0.0024(9)
C26 0.0382(11) 0.0235(9) 0.0285(9) -0.0002(7) -0.0015(8) 0.0033(8)
B3 0.0307(11) 0.0294(10) 0.0161(8) 0.0017(8) -0.0001(8) -0.0020(9)
B4 0.0273(10) 0.0288(10) 0.0161(8) -0.0045(7) 0.0024(7) -0.0029(8)
B5 0.0185(9) 0.0250(9) 0.0209(9) -0.0046(7) 0.0024(8) 0.0016(8)
B6 0.0179(8) 0.0221(9) 0.0196(8) -0.0025(7) -0.0010(7) 0.0015(8)
B7 0.0225(9) 0.0280(10) 0.0286(10) -0.0031(8) 0.0016(8) -0.0041(8)
B8 0.0341(11) 0.0296(10) 0.0234(10) 0.0032(8) 0.0042(9) -0.0050(9)
B9 0.0371(12) 0.0348(11) 0.0197(9) -0.0007(8) 0.0081(9) -0.0053(10)
B10 0.0243(10) 0.0327(10) 0.0253(9) -0.0059(8) 0.0081(8) -0.0027(9)
B11 0.0186(9) 0.0299(10) 0.0274(10) -0.0048(8) 0.0022(7) -0.0015(8)
B12 0.0276(11) 0.0344(11) 0.0296(11) -0.0017(9) 0.0092(8) -0.0066(9)

loop_
_atom_type_symbol
_atom_type_description
_atom_type_scat_dispersion_real
_atom_type_scat_dispersion_imag
_atom_type_scat_source
C C 0.0137 0.0067 'International Tables Vol C Tables 4.2.6.8 and 6.1.1.4'
H H 0.0000 0.0000 'International Tables Vol C Tables 4.2.6.8 and 6.1.1.4'
B B 0.0070 0.0029 'International Tables Vol C Tables 4.2.6.8 and 6.1.1.4'
O O 0.0389 0.0241 'International Tables Vol C Tables 4.2.6.8 and 6.1.1.4'

loop_
_geom_angle_atom_site_label_1
_geom_angle_atom_site_label_2
_geom_angle_atom_site_label_3
_geom_angle
_geom_angle_site_symmetry_1
_geom_angle_site_symmetry_3
_geom_angle_publ_flag
C18 O1 C19 119.94(19) . . ?
C2 C1 B3 59.58(10) . . ?
C3 C1 C2 120.11(13) . . ?
C3 C1 B3 118.81(14) . . ?
C3 C1 B4 120.65(14) . . ?
C3 C1 B5 119.79(14) . . ?
C3 C1 B6 118.47(13) . . ?
B4 C1 C2 109.47(12) . . ?
B4 C1 B3 62.03(11) . . ?
B4 C1 B6 113.71(13) . . ?
B5 C1 C2 110.57(13) . . ?
B5 C1 B3 113.62(13) . . ?
B5 C1 B4 63.12(11) . . ?
B5 C1 B6 63.43(10) . . ?
B6 C1 C2 59.35(10) . . ?
B6 C1 B3 110.43(13) . . ?
C1 C2 B3 60.96(10) . . ?
C20 C2 C1 118.10(14) . . ?
C20 C2 B3 115.81(14) . . ?
C20 C2 B6 119.32(14) . . ?
C20 C2 B7 122.96(15) . . ?
C20 C2 B8 120.96(15) . . ?
B6 C2 C1 60.18(10) . . ?
B6 C2 B3 112.31(13) . . ?
B6 C2 B7 62.66(11) . . ?
B6 C2 B8 113.22(14) . . ?
B7 C2 C1 110.23(13) . . ?
B7 C2 B3 113.02(14) . . ?
B7 C2 B8 62.29(12) . . ?
B8 C2 C1 109.95(13) . . ?
B8 C2 B3 61.74(11) . . ?
C4 C3 C1 118.21(14) . . ?
C4 C3 C8 119.40(15) . . ?
C8 C3 C1 122.30(15) . . ?
C3 C4 H4 118.8 . . ?
C5 C4 C3 122.44(17) . . ?
C5 C4 H4 118.8 . . ?
C4 C5 H5 120.5 . . ?
C4 C5 C6 119.04(18) . . ?
C6 C5 H5 120.5 . . ?
C5 C6 H6 120.2 . . ?
C5 C6 C7 119.51(18) . . ?
C7 C6 H6 120.2 . . ?
C6 C7 H7 118.5 . . ?
C6 C7 C8 123.01(17) . . ?
C8 C7 H7 118.5 . . ?
C3 C8 C9 129.43(16) . . ?
C7 C8 C3 116.59(16) . . ?
C7 C8 C9 113.79(15) . . ?
C10 C9 C8 123.34(15) . . ?
C18 C9 C8 116.87(17) . . ?
C18 C9 C10 118.21(17) . . ?
C9 C10 C11 123.45(15) . . ?
C15 C10 C9 118.38(17) . . ?
C15 C10 C11 118.13(17) . . ?
C10 C11 B5 121.78(15) . . ?
C12 C11 C10 118.11(17) . . ?
C12 C11 B5 117.43(16) . . ?
C11 C12 H12 118.7 . . ?
C11 C12 C13 122.62(19) . . ?
C13 C12 H12 118.7 . . ?
C12 C13 H13 120.4 . . ?
C14 C13 C12 119.11(19) . . ?
C14 C13 H13 120.4 . . ?
C13 C14 H14 119.6 . . ?
C13 C14 C15 120.79(18) . . ?
C15 C14 H14 119.6 . . ?
C14 C15 C10 119.70(19) . . ?
C16 C15 C10 119.19(19) . . ?
C16 C15 C14 121.11(18) . . ?
C15 C16 H16 119.4 . . ?
C17 C16 C15 121.22(19) . . ?
C17 C16 H16 119.4 . . ?
C16 C17 H17 120.1 . . ?
C16 C17 C18 119.76(19) . . ?
C18 C17 H17 120.1 . . ?
O1 C18 C9 116.16(17) . . ?
O1 C18 C17 122.48(18) . . ?
C9 C18 C17 121.35(19) . . ?
O1 C19 H19A 109.5 . . ?
O1 C19 H19B 109.5 . . ?
O1 C19 H19C 109.5 . . ?
H19A C19 H19B 109.5 . . ?
H19A C19 H19C 109.5 . . ?
H19B C19 H19C 109.5 . . ?
C2 C20 H20A 108.3 . . ?
C2 C20 H20B 108.3 . . ?
H20A C20 H20B 107.4 . . ?
C21 C20 C2 115.81(15) . . ?
C21 C20 H20A 108.3 . . ?
C21 C20 H20B 108.3 . . ?
C22 C21 C20 120.67(17) . . ?
C22 C21 C26 119.00(17) . . ?
C26 C21 C20 120.34(16) . . ?
C21 C22 H22 120.0 . . ?
C21 C22 C23 120.06(19) . . ?
C23 C22 H22 120.0 . . ?
C22 C23 H23 119.7 . . ?
C24 C23 C22 120.6(2) . . ?
C24 C23 H23 119.7 . . ?
C23 C24 H24 120.2 . . ?
C23 C24 C25 119.60(19) . . ?
C25 C24 H24 120.2 . . ?
C24 C25 H25 120.0 . . ?
C24 C25 C26 119.95(19) . . ?
C26 C25 H25 120.0 . . ?
C21 C26 C25 120.77(19) . . ?
C21 C26 H26 119.6 . . ?
C25 C26 H26 119.6 . . ?
C1 B3 H3 123.6 . . ?
C1 B3 B4 58.09(10) . . ?
C1 B3 B8 106.41(14) . . ?
C1 B3 B9 105.05(14) . . ?
C2 B3 C1 59.46(10) . . ?
C2 B3 H3 123.1 . . ?
C2 B3 B4 106.23(13) . . ?
C2 B3 B8 58.77(11) . . ?
C2 B3 B9 105.83(14) . . ?
B4 B3 H3 122.1 . . ?
B8 B3 H3 121.6 . . ?
B8 B3 B4 108.42(15) . . ?
B8 B3 B9 60.41(12) . . ?
B9 B3 H3 122.8 . . ?
B9 B3 B4 59.90(12) . . ?
C1 B4 B3 59.88(10) . . ?
C1 B4 H4A 124.1 . . ?
C1 B4 B5 57.95(10) . . ?
C1 B4 B9 106.12(14) . . ?
C1 B4 B10 104.88(13) . . ?
B3 B4 H4A 121.8 . . ?
B3 B4 B5 107.69(13) . . ?
B5 B4 H4A 121.6 . . ?
B9 B4 B3 59.49(12) . . ?
B9 B4 H4A 121.7 . . ?
B9 B4 B5 108.64(14) . . ?
B9 B4 B10 60.18(12) . . ?
B10 B4 B3 107.22(15) . . ?
B10 B4 H4A 122.6 . . ?
B10 B4 B5 60.29(11) . . ?
C1 B5 B4 58.94(10) . . ?
C1 B5 B6 58.81(10) . . ?
C1 B5 B10 105.20(13) . . ?
C1 B5 B11 104.84(13) . . ?
C11 B5 C1 123.43(15) . . ?
C11 B5 B4 127.84(15) . . ?
C11 B5 B6 116.74(13) . . ?
C11 B5 B10 126.54(15) . . ?
C11 B5 B11 119.19(14) . . ?
B4 B5 B6 106.73(13) . . ?
B4 B5 B10 59.73(11) . . ?
B4 B5 B11 107.18(14) . . ?
B6 B5 B11 58.66(11) . . ?
B10 B5 B6 106.14(14) . . ?
B10 B5 B11 59.70(11) . . ?
C1 B6 B5 57.76(10) . . ?
C1 B6 H6A 123.1 . . ?
C1 B6 B7 107.38(13) . . ?
C1 B6 B11 105.64(13) . . ?
C2 B6 C1 60.48(10) . . ?
C2 B6 B5 106.94(13) . . ?
C2 B6 H6A 122.7 . . ?
C2 B6 B7 58.76(11) . . ?
C2 B6 B11 106.04(13) . . ?
B5 B6 H6A 121.7 . . ?
B7 B6 B5 109.23(13) . . ?
B7 B6 H6A 121.3 . . ?
B11 B6 B5 60.71(11) . . ?
B11 B6 H6A 122.6 . . ?
B11 B6 B7 60.30(11) . . ?
C2 B7 B6 58.58(11) . . ?
C2 B7 H7A 124.1 . . ?
C2 B7 B8 59.01(11) . . ?
C2 B7 B11 105.27(14) . . ?
C2 B7 B12 105.74(14) . . ?
B6 B7 H7A 122.2 . . ?
B6 B7 B11 59.50(11) . . ?
B6 B7 B12 107.65(14) . . ?
B8 B7 B6 107.28(14) . . ?
B8 B7 H7A 121.7 . . ?
B8 B7 B11 108.07(14) . . ?
B8 B7 B12 60.05(12) . . ?
B11 B7 H7A 122.2 . . ?
B11 B7 B12 60.40(12) . . ?
B12 B7 H7A 122.0 . . ?
C2 B8 B3 59.49(11) . . ?
C2 B8 B7 58.71(11) . . ?
C2 B8 H8 123.9 . . ?
C2 B8 B9 105.97(14) . . ?
C2 B8 B12 105.69(14) . . ?
B3 B8 B7 108.27(14) . . ?
B3 B8 H8 121.4 . . ?
B3 B8 B9 59.86(12) . . ?
B3 B8 B12 108.27(15) . . ?
B7 B8 H8 121.4 . . ?
B7 B8 B9 108.62(15) . . ?
B7 B8 B12 60.28(12) . . ?
B9 B8 H8 121.9 . . ?
B12 B8 H8 122.0 . . ?
B12 B8 B9 60.40(13) . . ?
B3 B9 B4 60.61(11) . . ?
B3 B9 B8 59.73(12) . . ?
B3 B9 H9 121.7 . . ?
B3 B9 B10 108.11(14) . . ?
B3 B9 B12 107.67(14) . . ?
B4 B9 B8 108.45(14) . . ?
B4 B9 H9 121.1 . . ?
B4 B9 B10 60.18(12) . . ?
B4 B9 B12 108.26(14) . . ?
B8 B9 H9 121.9 . . ?
B8 B9 B10 107.59(14) . . ?
B8 B9 B12 59.78(12) . . ?
B10 B9 H9 121.9 . . ?
B10 B9 B12 59.74(12) . . ?
B12 B9 H9 121.9 . . ?
B4 B10 B5 59.98(11) . . ?
B4 B10 B9 59.64(12) . . ?
B4 B10 H10 121.9 . . ?
B4 B10 B11 107.84(14) . . ?
B5 B10 H10 121.4 . . ?
B9 B10 B5 107.97(15) . . ?
B9 B10 H10 121.9 . . ?
B9 B10 B11 107.85(15) . . ?
B11 B10 B5 60.28(11) . . ?
B11 B10 H10 121.8 . . ?
B12 B10 B4 108.22(15) . . ?
B12 B10 B5 108.87(14) . . ?
B12 B10 B9 60.22(12) . . ?
B12 B10 H10 121.2 . . ?
B12 B10 B11 60.20(12) . . ?
B5 B11 H11 121.0 . . ?
B6 B11 B5 60.62(10) . . ?
B6 B11 B7 60.20(11) . . ?
B6 B11 B10 107.94(14) . . ?
B6 B11 H11 121.6 . . ?
B6 B11 B12 107.83(14) . . ?
B7 B11 B5 109.08(13) . . ?
B7 B11 B10 107.86(14) . . ?
B7 B11 H11 121.4 . . ?
B7 B11 B12 59.92(12) . . ?
B10 B11 B5 60.02(11) . . ?
B10 B11 H11 122.0 . . ?
B10 B11 B12 59.63(12) . . ?
B12 B11 B5 108.21(14) . . ?
B12 B11 H11 122.0 . . ?
B7 B12 B9 107.66(15) . . ?
B7 B12 B11 59.68(11) . . ?
B7 B12 H12A 121.9 . . ?
B8 B12 B7 59.66(12) . . ?
B8 B12 B9 59.82(12) . . ?
B8 B12 B10 107.86(15) . . ?
B8 B12 B11 107.20(14) . . ?
B8 B12 H12A 122.1 . . ?
B9 B12 B11 107.69(14) . . ?
B9 B12 H12A 121.9 . . ?
B10 B12 B7 108.10(14) . . ?
B10 B12 B9 60.04(12) . . ?
B10 B12 B11 60.17(12) . . ?
B10 B12 H12A 121.5 . . ?
B11 B12 H12A 122.1 . . ?

loop_
_geom_bond_atom_site_label_1
_geom_bond_atom_site_label_2
_geom_bond_distance
_geom_bond_site_symmetry_2
_geom_bond_publ_flag
O1 C18 1.363(2) . ?
O1 C19 1.420(2) . ?
C1 C2 1.724(2) . ?
C1 C3 1.497(2) . ?
C1 B3 1.750(2) . ?
C1 B4 1.717(2) . ?
C1 B5 1.699(2) . ?
C1 B6 1.718(2) . ?
C2 C20 1.530(2) . ?
C2 B3 1.726(2) . ?
C2 B6 1.704(2) . ?
C2 B7 1.707(3) . ?
C2 B8 1.713(3) . ?
C3 C4 1.398(2) . ?
C3 C8 1.415(2) . ?
C4 H4 0.9500 . ?
C4 C5 1.379(3) . ?
C5 H5 0.9500 . ?
C5 C6 1.381(3) . ?
C6 H6 0.9500 . ?
C6 C7 1.385(3) . ?
C7 H7 0.9500 . ?
C7 C8 1.410(3) . ?
C8 C9 1.505(2) . ?
C9 C10 1.433(3) . ?
C9 C18 1.396(2) . ?
C10 C11 1.437(2) . ?
C10 C15 1.430(2) . ?
C11 C12 1.382(3) . ?
C11 B5 1.578(2) . ?
C12 H12 0.9500 . ?
C12 C13 1.414(3) . ?
C13 H13 0.9500 . ?
C13 C14 1.359(3) . ?
C14 H14 0.9500 . ?
C14 C15 1.416(3) . ?
C15 C16 1.415(3) . ?
C16 H16 0.9500 . ?
C16 C17 1.356(3) . ?
C17 H17 0.9500 . ?
C17 C18 1.413(3) . ?
C19 H19A 0.9800 . ?
C19 H19B 0.9800 . ?
C19 H19C 0.9800 . ?
C20 H20A 0.9900 . ?
C20 H20B 0.9900 . ?
C20 C21 1.517(2) . ?
C21 C22 1.387(3) . ?
C21 C26 1.388(3) . ?
C22 H22 0.9500 . ?
C22 C23 1.397(3) . ?
C23 H23 0.9500 . ?
C23 C24 1.376(3) . ?
C24 H24 0.9500 . ?
C24 C25 1.385(3) . ?
C25 H25 0.9500 . ?
C25 C26 1.391(3) . ?
C26 H26 0.9500 . ?
B3 H3 1.1200 . ?
B3 B4 1.787(3) . ?
B3 B8 1.764(3) . ?
B3 B9 1.767(3) . ?
B4 H4A 1.1200 . ?
B4 B5 1.788(3) . ?
B4 B9 1.774(3) . ?
B4 B10 1.784(3) . ?
B5 B6 1.797(3) . ?
B5 B10 1.794(3) . ?
B5 B11 1.798(3) . ?
B6 H6A 1.1200 . ?
B6 B7 1.774(3) . ?
B6 B11 1.761(3) . ?
B7 H7A 1.1200 . ?
B7 B8 1.769(3) . ?
B7 B11 1.775(3) . ?
B7 B12 1.780(3) . ?
B8 H8 1.1200 . ?
B8 B9 1.776(3) . ?
B8 B12 1.776(3) . ?
B9 H9 1.1200 . ?
B9 B10 1.783(3) . ?
B9 B12 1.787(3) . ?
B10 H10 1.1200 . ?
B10 B11 1.788(3) . ?
B10 B12 1.778(3) . ?
B11 H11 1.1200 . ?
B11 B12 1.788(3) . ?
B12 H12A 1.1200 . ?

loop_
_geom_torsion_atom_site_label_1
_geom_torsion_atom_site_label_2
_geom_torsion_atom_site_label_3
_geom_torsion_atom_site_label_4
_geom_torsion
_geom_torsion_site_symmetry_1
_geom_torsion_site_symmetry_2
_geom_torsion_site_symmetry_3
_geom_torsion_site_symmetry_4
_geom_torsion_publ_flag
C1 C2 C20 C21 -97.58(18) . . . . ?
C1 C2 B3 B4 35.82(12) . . . . ?
C1 C2 B3 B8 137.85(15) . . . . ?
C1 C2 B3 B9 98.40(15) . . . . ?
C1 C2 B6 B5 -35.57(12) . . . . ?
C1 C2 B6 B7 -138.16(13) . . . . ?
C1 C2 B6 B11 -99.18(13) . . . . ?
C1 C2 B7 B6 38.08(12) . . . . ?
C1 C2 B7 B8 -102.54(14) . . . . ?
C1 C2 B7 B11 -0.36(18) . . . . ?
C1 C2 B7 B12 -63.29(17) . . . . ?
C1 C2 B8 B3 -38.62(13) . . . . ?
C1 C2 B8 B7 102.99(14) . . . . ?
C1 C2 B8 B9 0.59(19) . . . . ?
C1 C2 B8 B12 63.64(17) . . . . ?
C1 C3 C4 C5 -177.43(18) . . . . ?
C1 C3 C8 C7 176.11(15) . . . . ?
C1 C3 C8 C9 1.4(3) . . . . ?
C1 B3 B4 B5 33.99(12) . . . . ?
C1 B3 B4 B9 135.61(14) . . . . ?
C1 B3 B4 B10 97.52(14) . . . . ?
C1 B3 B8 C2 37.05(12) . . . . ?
C1 B3 B8 B7 3.08(19) . . . . ?
C1 B3 B8 B9 -98.29(15) . . . . ?
C1 B3 B8 B12 -60.77(17) . . . . ?
C1 B3 B9 B4 -37.95(12) . . . . ?
C1 B3 B9 B8 100.58(14) . . . . ?
C1 B3 B9 B10 0.37(19) . . . . ?
C1 B3 B9 B12 63.48(17) . . . . ?
C1 B4 B5 C11 -110.28(19) . . . . ?
C1 B4 B5 B6 35.67(12) . . . . ?
C1 B4 B5 B10 134.91(14) . . . . ?
C1 B4 B5 B11 97.28(13) . . . . ?
C1 B4 B9 B3 39.04(13) . . . . ?
C1 B4 B9 B8 2.0(2) . . . . ?
C1 B4 B9 B10 -98.18(14) . . . . ?
C1 B4 B9 B12 -61.39(18) . . . . ?
C1 B4 B10 B5 -38.39(12) . . . . ?
C1 B4 B10 B9 100.31(14) . . . . ?
C1 B4 B10 B11 -0.33(19) . . . . ?
C1 B4 B10 B12 63.32(17) . . . . ?
C1 B5 B6 C2 36.76(12) . . . . ?
C1 B5 B6 B7 98.86(14) . . . . ?
C1 B5 B6 B11 135.98(14) . . . . ?
C1 B5 B10 B4 38.95(12) . . . . ?
C1 B5 B10 B9 2.17(18) . . . . ?
C1 B5 B10 B11 -98.54(14) . . . . ?
C1 B5 B10 B12 -61.66(17) . . . . ?
C1 B5 B11 B6 -37.95(12) . . . . ?
C1 B5 B11 B7 -0.91(17) . . . . ?
C1 B5 B11 B10 99.17(14) . . . . ?
C1 B5 B11 B12 62.70(16) . . . . ?
C1 B6 B7 C2 -37.46(12) . . . . ?
C1 B6 B7 B8 -2.74(18) . . . . ?
C1 B6 B7 B11 98.43(14) . . . . ?
C1 B6 B7 B12 60.54(17) . . . . ?
C1 B6 B11 B5 37.62(12) . . . . ?
C1 B6 B11 B7 -101.38(14) . . . . ?
C1 B6 B11 B10 -0.66(18) . . . . ?
C1 B6 B11 B12 -63.66(16) . . . . ?
C2 C1 C3 C4 -78.07(19) . . . . ?
C2 C1 C3 C8 105.56(17) . . . . ?
C2 C1 B3 B4 -138.55(14) . . . . ?
C2 C1 B3 B8 -36.74(13) . . . . ?
C2 C1 B3 B9 -99.75(15) . . . . ?
C2 C1 B4 B3 37.26(12) . . . . ?
C2 C1 B4 B5 -103.80(14) . . . . ?
C2 C1 B4 B9 -1.59(17) . . . . ?
C2 C1 B4 B10 -64.28(17) . . . . ?
C2 C1 B5 C11 -140.53(15) . . . . ?
C2 C1 B5 B4 102.06(14) . . . . ?
C2 C1 B5 B6 -37.19(12) . . . . ?
C2 C1 B5 B10 62.73(15) . . . . ?
C2 C1 B5 B11 0.69(16) . . . . ?
C2 C1 B6 B5 138.86(13) . . . . ?
C2 C1 B6 B7 36.70(12) . . . . ?
C2 C1 B6 B11 99.86(14) . . . . ?
C2 C20 C21 C22 96.3(2) . . . . ?
C2 C20 C21 C26 -84.1(2) . . . . ?
C2 B3 B4 C1 -36.42(12) . . . . ?
C2 B3 B4 B5 -2.43(18) . . . . ?
C2 B3 B4 B9 99.19(15) . . . . ?
C2 B3 B4 B10 61.10(16) . . . . ?
C2 B3 B8 B7 -33.97(13) . . . . ?
C2 B3 B8 B9 -135.34(15) . . . . ?
C2 B3 B8 B12 -97.82(15) . . . . ?
C2 B3 B9 B4 -99.87(14) . . . . ?
C2 B3 B9 B8 38.66(13) . . . . ?
C2 B3 B9 B10 -61.55(18) . . . . ?
C2 B3 B9 B12 1.56(18) . . . . ?
C2 B6 B7 B8 34.72(13) . . . . ?
C2 B6 B7 B11 135.89(14) . . . . ?
C2 B6 B7 B12 98.00(16) . . . . ?
C2 B6 B11 B5 100.75(14) . . . . ?
C2 B6 B11 B7 -38.26(12) . . . . ?
C2 B6 B11 B10 62.47(17) . . . . ?
C2 B6 B11 B12 -0.53(18) . . . . ?
C2 B7 B8 B3 34.29(13) . . . . ?
C2 B7 B8 B9 97.75(15) . . . . ?
C2 B7 B8 B12 135.34(15) . . . . ?
C2 B7 B11 B5 0.78(18) . . . . ?
C2 B7 B11 B6 38.00(12) . . . . ?
C2 B7 B11 B10 -62.86(17) . . . . ?
C2 B7 B11 B12 -99.69(15) . . . . ?
C2 B7 B12 B8 -38.76(13) . . . . ?
C2 B7 B12 B9 -1.66(19) . . . . ?
C2 B7 B12 B10 61.77(18) . . . . ?
C2 B7 B12 B11 98.89(15) . . . . ?
C2 B8 B9 B3 -39.04(13) . . . . ?
C2 B8 B9 B4 -1.6(2) . . . . ?
C2 B8 B9 B10 62.06(18) . . . . ?
C2 B8 B9 B12 99.26(15) . . . . ?
C2 B8 B12 B7 38.60(13) . . . . ?
C2 B8 B12 B9 -99.73(15) . . . . ?
C2 B8 B12 B10 -62.33(17) . . . . ?
C2 B8 B12 B11 1.10(19) . . . . ?
C3 C1 C2 C20 2.2(2) . . . . ?
C3 C1 C2 B3 107.78(16) . . . . ?
C3 C1 C2 B6 -107.27(16) . . . . ?
C3 C1 C2 B7 -146.43(14) . . . . ?
C3 C1 C2 B8 146.75(15) . . . . ?
C3 C1 B3 C2 -109.93(16) . . . . ?
C3 C1 B3 B4 111.51(16) . . . . ?
C3 C1 B3 B8 -146.67(15) . . . . ?
C3 C1 B3 B9 150.32(15) . . . . ?
C3 C1 B4 B3 -108.63(17) . . . . ?
C3 C1 B4 B5 110.31(16) . . . . ?
C3 C1 B4 B9 -147.48(15) . . . . ?
C3 C1 B4 B10 149.83(15) . . . . ?
C3 C1 B5 C11 5.8(2) . . . . ?
C3 C1 B5 B4 -111.61(16) . . . . ?
C3 C1 B5 B6 109.13(16) . . . . ?
C3 C1 B5 B10 -150.95(14) . . . . ?
C3 C1 B5 B11 147.01(14) . . . . ?
C3 C1 B6 C2 109.99(16) . . . . ?
C3 C1 B6 B5 -111.14(16) . . . . ?
C3 C1 B6 B7 146.69(15) . . . . ?
C3 C1 B6 B11 -150.15(15) . . . . ?
C3 C4 C5 C6 1.1(3) . . . . ?
C3 C8 C9 C10 54.6(3) . . . . ?
C3 C8 C9 C18 -139.99(19) . . . . ?
C4 C3 C8 C7 -0.2(2) . . . . ?
C4 C3 C8 C9 -174.94(17) . . . . ?
C4 C5 C6 C7 0.0(3) . . . . ?
C5 C6 C7 C8 -1.2(3) . . . . ?
C6 C7 C8 C3 1.3(3) . . . . ?
C6 C7 C8 C9 176.85(17) . . . . ?
C7 C8 C9 C10 -120.25(18) . . . . ?
C7 C8 C9 C18 45.2(2) . . . . ?
C8 C3 C4 C5 -0.9(3) . . . . ?
C8 C9 C10 C11 -33.1(3) . . . . ?
C8 C9 C10 C15 149.25(17) . . . . ?
C8 C9 C18 O1 21.9(3) . . . . ?
C8 C9 C18 C17 -156.79(19) . . . . ?
C9 C10 C11 C12 170.04(17) . . . . ?
C9 C10 C11 B5 -29.0(2) . . . . ?
C9 C10 C15 C14 -169.40(17) . . . . ?
C9 C10 C15 C16 11.5(3) . . . . ?
C10 C9 C18 O1 -171.88(16) . . . . ?
C10 C9 C18 C17 9.4(3) . . . . ?
C10 C11 C12 C13 2.9(3) . . . . ?
C10 C11 B5 C1 44.7(2) . . . . ?
C10 C11 B5 B4 119.07(19) . . . . ?
C10 C11 B5 B6 -24.0(2) . . . . ?
C10 C11 B5 B10 -163.57(16) . . . . ?
C10 C11 B5 B11 -91.3(2) . . . . ?
C10 C15 C16 C17 0.0(3) . . . . ?
C11 C10 C15 C14 12.8(3) . . . . ?
C11 C10 C15 C16 -166.27(18) . . . . ?
C11 C12 C13 C14 6.5(3) . . . . ?
C11 B5 B6 C1 114.59(17) . . . . ?
C11 B5 B6 C2 151.35(15) . . . . ?
C11 B5 B6 B7 -146.55(15) . . . . ?
C11 B5 B6 B11 -109.43(17) . . . . ?
C11 B5 B10 B4 -116.84(19) . . . . ?
C11 B5 B10 B9 -153.62(16) . . . . ?
C11 B5 B10 B11 105.67(19) . . . . ?
C11 B5 B10 B12 142.55(17) . . . . ?
C11 B5 B11 B6 105.27(16) . . . . ?
C11 B5 B11 B7 142.31(15) . . . . ?
C11 B5 B11 B10 -117.61(18) . . . . ?
C11 B5 B11 B12 -154.08(15) . . . . ?
C12 C11 B5 C1 -154.16(16) . . . . ?
C12 C11 B5 B4 -79.8(2) . . . . ?
C12 C11 B5 B6 137.07(17) . . . . ?
C12 C11 B5 B10 -2.5(3) . . . . ?
C12 C11 B5 B11 69.8(2) . . . . ?
C12 C13 C14 C15 -6.0(3) . . . . ?
C13 C14 C15 C10 -3.6(3) . . . . ?
C13 C14 C15 C16 175.5(2) . . . . ?
C14 C15 C16 C17 -179.0(2) . . . . ?
C15 C10 C11 C12 -12.3(2) . . . . ?
C15 C10 C11 B5 148.68(17) . . . . ?
C15 C16 C17 C18 -7.0(3) . . . . ?
C16 C17 C18 O1 -176.5(2) . . . . ?
C16 C17 C18 C9 2.2(3) . . . . ?
C18 C9 C10 C11 161.67(17) . . . . ?
C18 C9 C10 C15 -16.0(3) . . . . ?
C19 O1 C18 C9 -167.2(2) . . . . ?
C19 O1 C18 C17 11.5(3) . . . . ?
C20 C2 B3 C1 109.27(16) . . . . ?
C20 C2 B3 B4 145.09(15) . . . . ?
C20 C2 B3 B8 -112.89(17) . . . . ?
C20 C2 B3 B9 -152.33(15) . . . . ?
C20 C2 B6 C1 -107.50(16) . . . . ?
C20 C2 B6 B5 -143.07(15) . . . . ?
C20 C2 B6 B7 114.34(17) . . . . ?
C20 C2 B6 B11 153.32(15) . . . . ?
C20 C2 B7 B6 -108.77(17) . . . . ?
C20 C2 B7 B8 110.61(18) . . . . ?
C20 C2 B7 B11 -147.21(15) . . . . ?
C20 C2 B7 B12 149.86(16) . . . . ?
C20 C2 B8 B3 104.71(17) . . . . ?
C20 C2 B8 B7 -113.67(18) . . . . ?
C20 C2 B8 B9 143.93(16) . . . . ?
C20 C2 B8 B12 -153.03(15) . . . . ?
C20 C21 C22 C23 179.95(18) . . . . ?
C20 C21 C26 C25 -179.65(17) . . . . ?
C21 C22 C23 C24 -0.5(3) . . . . ?
C22 C21 C26 C25 -0.1(3) . . . . ?
C22 C23 C24 C25 0.3(3) . . . . ?
C23 C24 C25 C26 0.0(3) . . . . ?
C24 C25 C26 C21 -0.1(3) . . . . ?
C26 C21 C22 C23 0.4(3) . . . . ?
B3 C1 C2 C20 -105.55(16) . . . . ?
B3 C1 C2 B6 144.95(14) . . . . ?
B3 C1 C2 B7 105.79(15) . . . . ?
B3 C1 C2 B8 38.97(14) . . . . ?
B3 C1 C3 C4 -8.5(2) . . . . ?
B3 C1 C3 C8 175.12(14) . . . . ?
B3 C1 B4 B5 -141.06(14) . . . . ?
B3 C1 B4 B9 -38.85(14) . . . . ?
B3 C1 B4 B10 -101.54(15) . . . . ?
B3 C1 B5 C11 154.70(15) . . . . ?
B3 C1 B5 B4 37.29(13) . . . . ?
B3 C1 B5 B6 -101.96(14) . . . . ?
B3 C1 B5 B10 -2.04(17) . . . . ?
B3 C1 B5 B11 -64.08(16) . . . . ?
B3 C1 B6 C2 -31.90(12) . . . . ?
B3 C1 B6 B5 106.96(14) . . . . ?
B3 C1 B6 B7 4.80(17) . . . . ?
B3 C1 B6 B11 67.96(16) . . . . ?
B3 C2 C20 C21 -166.92(15) . . . . ?
B3 C2 B6 C1 32.87(13) . . . . ?
B3 C2 B6 B5 -2.70(18) . . . . ?
B3 C2 B6 B7 -105.29(15) . . . . ?
B3 C2 B6 B11 -66.31(16) . . . . ?
B3 C2 B7 B6 104.16(14) . . . . ?
B3 C2 B7 B8 -36.46(14) . . . . ?
B3 C2 B7 B11 65.73(17) . . . . ?
B3 C2 B7 B12 2.79(19) . . . . ?
B3 C2 B8 B7 141.62(15) . . . . ?
B3 C2 B8 B9 39.22(14) . . . . ?
B3 C2 B8 B12 102.26(15) . . . . ?
B3 B4 B5 C1 -34.79(13) . . . . ?
B3 B4 B5 C11 -145.07(17) . . . . ?
B3 B4 B5 B6 0.88(18) . . . . ?
B3 B4 B5 B10 100.12(15) . . . . ?
B3 B4 B5 B11 62.49(16) . . . . ?
B3 B4 B9 B8 -37.08(14) . . . . ?
B3 B4 B9 B10 -137.22(14) . . . . ?
B3 B4 B9 B12 -100.43(16) . . . . ?
B3 B4 B10 B5 -100.92(14) . . . . ?
B3 B4 B10 B9 37.78(13) . . . . ?
B3 B4 B10 B11 -62.86(17) . . . . ?
B3 B4 B10 B12 0.79(18) . . . . ?
B3 B8 B9 B4 37.47(14) . . . . ?
B3 B8 B9 B10 101.10(15) . . . . ?
B3 B8 B9 B12 138.30(14) . . . . ?
B3 B8 B12 B7 101.05(15) . . . . ?
B3 B8 B12 B9 -37.29(13) . . . . ?
B3 B8 B12 B10 0.12(18) . . . . ?
B3 B8 B12 B11 63.55(17) . . . . ?
B3 B9 B10 B4 -38.51(14) . . . . ?
B3 B9 B10 B5 -1.59(19) . . . . ?
B3 B9 B10 B11 62.11(18) . . . . ?
B3 B9 B10 B12 100.31(16) . . . . ?
B3 B9 B12 B7 0.06(19) . . . . ?
B3 B9 B12 B8 37.08(13) . . . . ?
B3 B9 B12 B10 -101.06(15) . . . . ?
B3 B9 B12 B11 -62.91(19) . . . . ?
B4 C1 C2 C20 -143.87(15) . . . . ?
B4 C1 C2 B3 -38.32(13) . . . . ?
B4 C1 C2 B6 106.63(14) . . . . ?
B4 C1 C2 B7 67.47(16) . . . . ?
B4 C1 C2 B8 0.64(18) . . . . ?
B4 C1 C3 C4 64.3(2) . . . . ?
B4 C1 C3 C8 -112.11(18) . . . . ?
B4 C1 B3 C2 138.55(14) . . . . ?
B4 C1 B3 B8 101.81(16) . . . . ?
B4 C1 B3 B9 38.81(13) . . . . ?
B4 C1 B5 C11 117.41(18) . . . . ?
B4 C1 B5 B6 -139.25(14) . . . . ?
B4 C1 B5 B10 -39.33(13) . . . . ?
B4 C1 B5 B11 -101.37(14) . . . . ?
B4 C1 B6 C2 -99.38(14) . . . . ?
B4 C1 B6 B5 39.48(13) . . . . ?
B4 C1 B6 B7 -62.68(17) . . . . ?
B4 C1 B6 B11 0.48(18) . . . . ?
B4 B3 B8 C2 98.19(14) . . . . ?
B4 B3 B8 B7 64.22(17) . . . . ?
B4 B3 B8 B9 -37.15(13) . . . . ?
B4 B3 B8 B12 0.37(18) . . . . ?
B4 B3 B9 B8 138.53(15) . . . . ?
B4 B3 B9 B10 38.31(14) . . . . ?
B4 B3 B9 B12 101.43(16) . . . . ?
B4 B5 B6 C1 -35.72(12) . . . . ?
B4 B5 B6 C2 1.04(17) . . . . ?
B4 B5 B6 B7 63.13(17) . . . . ?
B4 B5 B6 B11 100.26(15) . . . . ?
B4 B5 B10 B9 -36.78(13) . . . . ?
B4 B5 B10 B11 -137.49(15) . . . . ?
B4 B5 B10 B12 -100.61(17) . . . . ?
B4 B5 B11 B6 -99.47(14) . . . . ?
B4 B5 B11 B7 -62.43(17) . . . . ?
B4 B5 B11 B10 37.65(13) . . . . ?
B4 B5 B11 B12 1.18(18) . . . . ?
B4 B9 B10 B5 36.92(13) . . . . ?
B4 B9 B10 B11 100.62(15) . . . . ?
B4 B9 B10 B12 138.82(15) . . . . ?
B4 B9 B12 B7 64.13(19) . . . . ?
B4 B9 B12 B8 101.16(16) . . . . ?
B4 B9 B12 B10 -36.98(14) . . . . ?
B4 B9 B12 B11 1.2(2) . . . . ?
B4 B10 B11 B5 -37.92(13) . . . . ?
B4 B10 B11 B6 0.6(2) . . . . ?
B4 B10 B11 B7 64.24(18) . . . . ?
B4 B10 B11 B12 101.20(16) . . . . ?
B4 B10 B12 B7 -63.64(18) . . . . ?
B4 B10 B12 B8 -0.57(19) . . . . ?
B4 B10 B12 B9 36.74(13) . . . . ?
B4 B10 B12 B11 -100.55(15) . . . . ?
B5 C1 C2 C20 148.44(14) . . . . ?
B5 C1 C2 B3 -106.01(14) . . . . ?
B5 C1 C2 B6 38.94(12) . . . . ?
B5 C1 C2 B7 -0.22(17) . . . . ?
B5 C1 C2 B8 -67.05(16) . . . . ?
B5 C1 C3 C4 138.80(16) . . . . ?
B5 C1 C3 C8 -37.6(2) . . . . ?
B5 C1 B3 C2 100.83(14) . . . . ?
B5 C1 B3 B4 -37.72(14) . . . . ?
B5 C1 B3 B8 64.09(17) . . . . ?
B5 C1 B3 B9 1.09(18) . . . . ?
B5 C1 B4 B3 141.06(14) . . . . ?
B5 C1 B4 B9 102.21(15) . . . . ?
B5 C1 B4 B10 39.52(13) . . . . ?
B5 C1 B6 C2 -138.86(13) . . . . ?
B5 C1 B6 B7 -102.16(14) . . . . ?
B5 C1 B6 B11 -39.01(12) . . . . ?
B5 C11 C12 C13 -158.92(18) . . . . ?
B5 B4 B9 B3 99.99(14) . . . . ?
B5 B4 B9 B8 62.91(19) . . . . ?
B5 B4 B9 B10 -37.23(13) . . . . ?
B5 B4 B9 B12 -0.43(19) . . . . ?
B5 B4 B10 B9 138.70(14) . . . . ?
B5 B4 B10 B11 38.06(13) . . . . ?
B5 B4 B10 B12 101.71(15) . . . . ?
B5 B6 B7 C2 -98.59(14) . . . . ?
B5 B6 B7 B8 -63.87(18) . . . . ?
B5 B6 B7 B11 37.30(13) . . . . ?
B5 B6 B7 B12 -0.59(19) . . . . ?
B5 B6 B11 B7 -139.00(14) . . . . ?
B5 B6 B11 B10 -38.28(13) . . . . ?
B5 B6 B11 B12 -101.28(15) . . . . ?
B5 B10 B11 B6 38.55(13) . . . . ?
B5 B10 B11 B7 102.16(14) . . . . ?
B5 B10 B11 B12 139.12(15) . . . . ?
B5 B10 B12 B7 0.0(2) . . . . ?
B5 B10 B12 B8 63.06(18) . . . . ?
B5 B10 B12 B9 100.37(16) . . . . ?
B5 B10 B12 B11 -36.92(13) . . . . ?
B5 B11 B12 B7 -101.96(15) . . . . ?
B5 B11 B12 B8 -64.47(17) . . . . ?
B5 B11 B12 B9 -1.45(19) . . . . ?
B5 B11 B12 B10 36.64(14) . . . . ?
B6 C1 C2 C20 109.50(16) . . . . ?
B6 C1 C2 B3 -144.95(14) . . . . ?
B6 C1 C2 B7 -39.16(13) . . . . ?
B6 C1 C2 B8 -105.99(15) . . . . ?
B6 C1 C3 C4 -147.21(15) . . . . ?
B6 C1 C3 C8 36.4(2) . . . . ?
B6 C1 B3 C2 31.82(12) . . . . ?
B6 C1 B3 B4 -106.74(14) . . . . ?
B6 C1 B3 B8 -4.92(18) . . . . ?
B6 C1 B3 B9 -67.93(16) . . . . ?
B6 C1 B4 B3 101.45(14) . . . . ?
B6 C1 B4 B5 -39.61(13) . . . . ?
B6 C1 B4 B9 62.60(17) . . . . ?
B6 C1 B4 B10 -0.09(18) . . . . ?
B6 C1 B5 C11 -103.33(17) . . . . ?
B6 C1 B5 B4 139.25(14) . . . . ?
B6 C1 B5 B10 99.92(14) . . . . ?
B6 C1 B5 B11 37.88(12) . . . . ?
B6 C2 C20 C21 -27.9(2) . . . . ?
B6 C2 B3 C1 -32.58(13) . . . . ?
B6 C2 B3 B4 3.24(18) . . . . ?
B6 C2 B3 B8 105.26(16) . . . . ?
B6 C2 B3 B9 65.82(17) . . . . ?
B6 C2 B7 B8 -140.62(14) . . . . ?
B6 C2 B7 B11 -38.43(13) . . . . ?
B6 C2 B7 B12 -101.36(15) . . . . ?
B6 C2 B8 B3 -103.79(15) . . . . ?
B6 C2 B8 B7 37.83(13) . . . . ?
B6 C2 B8 B9 -64.57(18) . . . . ?
B6 C2 B8 B12 -1.52(19) . . . . ?
B6 B5 B10 B4 100.26(14) . . . . ?
B6 B5 B10 B9 63.48(17) . . . . ?
B6 B5 B10 B11 -37.23(13) . . . . ?
B6 B5 B10 B12 -0.35(19) . . . . ?
B6 B5 B11 B7 37.04(13) . . . . ?
B6 B5 B11 B10 137.12(15) . . . . ?
B6 B5 B11 B12 100.65(15) . . . . ?
B6 B7 B8 C2 -34.54(13) . . . . ?
B6 B7 B8 B3 -0.26(19) . . . . ?
B6 B7 B8 B9 63.21(18) . . . . ?
B6 B7 B8 B12 100.80(15) . . . . ?
B6 B7 B11 B5 -37.22(13) . . . . ?
B6 B7 B11 B10 -100.86(15) . . . . ?
B6 B7 B11 B12 -137.69(15) . . . . ?
B6 B7 B12 B8 -100.16(15) . . . . ?
B6 B7 B12 B9 -63.07(18) . . . . ?
B6 B7 B12 B10 0.4(2) . . . . ?
B6 B7 B12 B11 37.49(14) . . . . ?
B6 B11 B12 B7 -37.85(13) . . . . ?
B6 B11 B12 B8 -0.36(19) . . . . ?
B6 B11 B12 B9 62.66(18) . . . . ?
B6 B11 B12 B10 100.75(15) . . . . ?
B7 C2 C20 C21 46.8(2) . . . . ?
B7 C2 B3 C1 -101.17(15) . . . . ?
B7 C2 B3 B4 -65.36(17) . . . . ?
B7 C2 B3 B8 36.67(15) . . . . ?
B7 C2 B3 B9 -2.77(19) . . . . ?
B7 C2 B6 C1 138.16(13) . . . . ?
B7 C2 B6 B5 102.59(14) . . . . ?
B7 C2 B6 B11 38.98(13) . . . . ?
B7 C2 B8 B3 -141.62(15) . . . . ?
B7 C2 B8 B9 -102.40(16) . . . . ?
B7 C2 B8 B12 -39.35(14) . . . . ?
B7 B6 B11 B5 139.00(14) . . . . ?
B7 B6 B11 B10 100.72(15) . . . . ?
B7 B6 B11 B12 37.73(14) . . . . ?
B7 B8 B9 B3 -100.77(15) . . . . ?
B7 B8 B9 B4 -63.30(19) . . . . ?
B7 B8 B9 B10 0.3(2) . . . . ?
B7 B8 B9 B12 37.54(14) . . . . ?
B7 B8 B12 B9 -138.33(15) . . . . ?
B7 B8 B12 B10 -100.93(15) . . . . ?
B7 B8 B12 B11 -37.50(14) . . . . ?
B7 B11 B12 B8 37.49(14) . . . . ?
B7 B11 B12 B9 100.51(16) . . . . ?
B7 B11 B12 B10 138.60(15) . . . . ?
B8 C2 C20 C21 121.94(18) . . . . ?
B8 C2 B3 C1 -137.85(15) . . . . ?
B8 C2 B3 B4 -102.03(16) . . . . ?
B8 C2 B3 B9 -39.44(14) . . . . ?
B8 C2 B6 C1 100.48(14) . . . . ?
B8 C2 B6 B5 64.91(17) . . . . ?
B8 C2 B6 B7 -37.68(13) . . . . ?
B8 C2 B6 B11 1.30(18) . . . . ?
B8 C2 B7 B6 140.62(14) . . . . ?
B8 C2 B7 B11 102.18(15) . . . . ?
B8 C2 B7 B12 39.25(14) . . . . ?
B8 B3 B4 C1 -98.24(14) . . . . ?
B8 B3 B4 B5 -64.25(16) . . . . ?
B8 B3 B4 B9 37.37(13) . . . . ?
B8 B3 B4 B10 -0.72(17) . . . . ?
B8 B3 B9 B4 -138.53(15) . . . . ?
B8 B3 B9 B10 -100.21(16) . . . . ?
B8 B3 B9 B12 -37.10(14) . . . . ?
B8 B7 B11 B5 62.59(18) . . . . ?
B8 B7 B11 B6 99.81(15) . . . . ?
B8 B7 B11 B10 -1.05(19) . . . . ?
B8 B7 B11 B12 -37.88(14) . . . . ?
B8 B7 B12 B9 37.09(14) . . . . ?
B8 B7 B12 B10 100.52(16) . . . . ?
B8 B7 B12 B11 137.65(15) . . . . ?
B8 B9 B10 B4 -101.60(15) . . . . ?
B8 B9 B10 B5 -64.67(18) . . . . ?
B8 B9 B10 B11 -0.97(19) . . . . ?
B8 B9 B10 B12 37.22(14) . . . . ?
B8 B9 B12 B7 -37.02(14) . . . . ?
B8 B9 B12 B10 -138.14(14) . . . . ?
B8 B9 B12 B11 -99.99(15) . . . . ?
B9 B3 B4 C1 -135.61(14) . . . . ?
B9 B3 B4 B5 -101.62(15) . . . . ?
B9 B3 B4 B10 -38.09(13) . . . . ?
B9 B3 B8 C2 135.34(15) . . . . ?
B9 B3 B8 B7 101.37(16) . . . . ?
B9 B3 B8 B12 37.52(13) . . . . ?
B9 B4 B5 C1 -97.74(15) . . . . ?
B9 B4 B5 C11 151.99(17) . . . . ?
B9 B4 B5 B6 -62.07(17) . . . . ?
B9 B4 B5 B10 37.18(14) . . . . ?
B9 B4 B5 B11 -0.46(18) . . . . ?
B9 B4 B10 B5 -138.70(14) . . . . ?
B9 B4 B10 B11 -100.64(16) . . . . ?
B9 B4 B10 B12 -36.99(14) . . . . ?
B9 B8 B12 B7 138.33(15) . . . . ?
B9 B8 B12 B10 37.41(13) . . . . ?
B9 B8 B12 B11 100.83(16) . . . . ?
B9 B10 B11 B5 -100.91(16) . . . . ?
B9 B10 B11 B6 -62.36(18) . . . . ?
B9 B10 B11 B7 1.25(19) . . . . ?
B9 B10 B11 B12 38.21(14) . . . . ?
B9 B10 B12 B7 -100.37(16) . . . . ?
B9 B10 B12 B8 -37.31(13) . . . . ?
B9 B10 B12 B11 -137.29(15) . . . . ?
B10 B4 B5 C1 -134.91(14) . . . . ?
B10 B4 B5 C11 114.81(19) . . . . ?
B10 B4 B5 B6 -99.25(15) . . . . ?
B10 B4 B5 B11 -37.64(13) . . . . ?
B10 B4 B9 B3 137.22(14) . . . . ?
B10 B4 B9 B8 100.14(16) . . . . ?
B10 B4 B9 B12 36.79(14) . . . . ?
B10 B5 B6 C1 -98.28(14) . . . . ?
B10 B5 B6 C2 -61.52(17) . . . . ?
B10 B5 B6 B7 0.58(18) . . . . ?
B10 B5 B6 B11 37.70(14) . . . . ?
B10 B5 B11 B6 -137.12(15) . . . . ?
B10 B5 B11 B7 -100.08(16) . . . . ?
B10 B5 B11 B12 -36.47(14) . . . . ?
B10 B9 B12 B7 101.11(16) . . . . ?
B10 B9 B12 B8 138.14(14) . . . . ?
B10 B9 B12 B11 38.15(13) . . . . ?
B10 B11 B12 B7 -138.60(15) . . . . ?
B10 B11 B12 B8 -101.11(16) . . . . ?
B10 B11 B12 B9 -38.09(14) . . . . ?
B11 B5 B6 C1 -135.98(14) . . . . ?
B11 B5 B6 C2 -99.22(14) . . . . ?
B11 B5 B6 B7 -37.12(13) . . . . ?
B11 B5 B10 B4 137.49(15) . . . . ?
B11 B5 B10 B9 100.71(16) . . . . ?
B11 B5 B10 B12 36.88(14) . . . . ?
B11 B6 B7 C2 -135.89(14) . . . . ?
B11 B6 B7 B8 -101.17(16) . . . . ?
B11 B6 B7 B12 -37.89(14) . . . . ?
B11 B7 B8 C2 -97.31(15) . . . . ?
B11 B7 B8 B3 -63.02(18) . . . . ?
B11 B7 B8 B9 0.45(19) . . . . ?
B11 B7 B8 B12 38.03(14) . . . . ?
B11 B7 B12 B8 -137.65(15) . . . . ?
B11 B7 B12 B9 -100.56(16) . . . . ?
B11 B7 B12 B10 -37.13(14) . . . . ?
B11 B10 B12 B7 36.91(14) . . . . ?
B11 B10 B12 B8 99.98(15) . . . . ?
B11 B10 B12 B9 137.29(15) . . . . ?
B12 B7 B8 C2 -135.34(15) . . . . ?
B12 B7 B8 B3 -101.05(16) . . . . ?
B12 B7 B8 B9 -37.59(14) . . . . ?
B12 B7 B11 B5 100.47(15) . . . . ?
B12 B7 B11 B6 137.69(15) . . . . ?
B12 B7 B11 B10 36.83(14) . . . . ?
B12 B8 B9 B3 -138.30(14) . . . . ?
B12 B8 B9 B4 -100.84(16) . . . . ?
B12 B8 B9 B10 -37.21(14) . . . . ?
B12 B9 B10 B4 -138.82(15) . . . . ?
B12 B9 B10 B5 -101.89(15) . . . . ?
B12 B9 B10 B11 -38.20(13) . . . . ?
B12 B10 B11 B5 -139.12(15) . . . . ?
B12 B10 B11 B6 -100.57(16) . . . . ?
B12 B10 B11 B7 -36.96(14) . . . . ?
